data_7150907
loop_
_publ_author_name
'Grabowsky, Simon'
'Pfeuffer, Thomas'
'Morgenroth, Wolfgang'
'Paulmann, Carsten'
'Schirmeister, Tanja'
'Luger, Peter'

_publ_contact_author
;
  Prof. Dr. Peter Luger
  Freie Universit\"at Berlin
  Institut f\"ur Chemie und Biochemie
  Kristallographie
  Fabeckstr. 36a
  14195 Berlin
  Germany
;
_publ_section_title
;
 A comparative study on the experimentally derived electron densities
 of three protease inhibitor model compounds
;
_journal_issue 13
_journal_name_full 'Organic &amp; Biomolecular Chemistry'
_journal_page_first 2295
_journal_page_last 2307
_journal_paper_doi 10.1039/b802831a
_journal_volume 6
_journal_year 2008
_chemical_formula_moiety 'C12 H11 N O6'
_chemical_formula_sum 'C12 H11 N O6'
_chemical_formula_weight 265.22
_chemical_name_common 'acceptor-substituted olefin'
_space_group_IT_number 2
_symmetry_cell_setting triclinic
_symmetry_space_group_name_Hall '-P 1'
_symmetry_space_group_name_H-M 'P -1'
_atom_sites_solution_hydrogens geom
_atom_sites_solution_primary direct
_atom_sites_solution_secondary difmap
_cell_angle_alpha 87.61(2)
_cell_angle_beta 85.41(4)
_cell_angle_gamma 62.43(1)
_cell_formula_units_Z 2
_cell_length_a 7.769(2)
_cell_length_b 7.865(1)
_cell_length_c 10.811(1)
_cell_measurement_reflns_used 3350
_cell_measurement_temperature 9
_cell_measurement_theta_max 31.61
_cell_measurement_theta_min 10.12
_cell_volume 583.69(19)
_computing_cell_refinement 'XDS Kabsch, W. J. Appl. Cryst. 26, 795 (1993)'
_computing_data_collection 'XDS Kabsch, W. J. Appl. Cryst. 26, 795 (1993)'
_computing_data_reduction 'SORTAV Blessing, R. J. Appl. Cryst. 22, 396 (1989)'
_computing_molecular_graphics 'Volkov et al, (2006)'
_computing_publication_material 'Volkov et al, (2006)'
_computing_structure_refinement 'Volkov et al, (2006)'
_computing_structure_solution 'SHELXS-97 (Sheldrick, 1990)'
_diffrn_ambient_temperature 9
_diffrn_measured_fraction_theta_full 0.955
_diffrn_measured_fraction_theta_max 0.902
_diffrn_measurement_device_type 'MarCCD 165 detector'
_diffrn_measurement_method 'phi scans'
_diffrn_radiation_type synchrotron
_diffrn_radiation_wavelength 0.51660
_diffrn_reflns_av_R_equivalents 0.0376
_diffrn_reflns_av_sigmaI/netI 0.0459
_diffrn_reflns_limit_h_max 15
_diffrn_reflns_limit_h_min -15
_diffrn_reflns_limit_k_max 15
_diffrn_reflns_limit_k_min -15
_diffrn_reflns_limit_l_max 21
_diffrn_reflns_limit_l_min 0
_diffrn_reflns_number 104810
_diffrn_reflns_theta_full 20.15
_diffrn_reflns_theta_max 31.61
_diffrn_reflns_theta_min 1.37
_diffrn_standards_decay_% 0
_exptl_absorpt_coefficient_mu 0.074
_exptl_absorpt_correction_type none
_exptl_crystal_colour colourless
_exptl_crystal_density_diffrn 1.509
_exptl_crystal_density_method 'not measured'
_exptl_crystal_description block
_exptl_crystal_F_000 276
_exptl_crystal_size_max 0.50
_exptl_crystal_size_mid 0.20
_exptl_crystal_size_min 0.20
_refine_diff_density_max 0.357
_refine_diff_density_min -0.418
_refine_diff_density_rms 0.092
_refine_ls_extinction_method none
_refine_ls_goodness_of_fit_ref 1.468
_refine_ls_hydrogen_treatment refU
_refine_ls_matrix_type full
_refine_ls_number_parameters 376
_refine_ls_number_reflns 7557
_refine_ls_number_restraints 0
_refine_ls_R_factor_all 0.034
_refine_ls_R_factor_gt 0.027
_refine_ls_R_Fsqd_factor 0.049
_refine_ls_shift/su_max 0.00242
_refine_ls_structure_factor_coef F
_refine_ls_weighting_details
;
calc w1 = 1/[s^2^(Fo)]
;
_refine_ls_weighting_scheme calc
_refine_ls_wR_factor_ref 0.033
_reflns_number_gt 7557
_reflns_number_total 9203
_reflns_threshold_expression >3sigma(I)
_cod_data_source_file b802831a.txt
_cod_data_source_block Olefin
_cod_original_cell_volume 583.7(2)
_cod_database_code 7150907

loop_
_space_group_symop_id
_space_group_symop_operation_xyz
1 +X,+Y,+Z
2 -X,-Y,-Z

loop_
_atom_site_aniso_label
_atom_site_aniso_U_11
_atom_site_aniso_U_22
_atom_site_aniso_U_33
_atom_site_aniso_U_12
_atom_site_aniso_U_13
_atom_site_aniso_U_23
O1 0.00897(13) 0.00678(11) 0.01066(12) -0.00092(11) -0.00164(9) -0.00061(9)
O2 0.01019(13) 0.01022(12) 0.00817(11) -0.00327(11) -0.00311(9) -0.00103(9)
O3 0.01177(13) 0.00727(10) 0.00983(11) -0.00536(10) 0.00189(10) -0.00236(9)
O4 0.00786(11) 0.00751(10) 0.00863(10) -0.00415(9) 0.00205(9) -0.00085(8)
O5 0.00706(13) 0.00924(10) 0.00753(12) -0.00067(11) 0.00024(9) -0.00173(9)
O6 0.00757(12) 0.00778(10) 0.00565(11) -0.00185(10) -0.00117(8) -0.00011(8)
N2 0.00647(12) 0.00596(11) 0.00712(12) -0.00218(10) -0.00104(9) 0.00009(10)
C1 0.00675(15) 0.00696(12) 0.00579(13) -0.00233(11) -0.00094(9) -0.00000(10)
C2 0.00611(14) 0.00614(12) 0.00573(13) -0.00225(11) -0.00061(9) 0.00003(9)
C3 0.00621(13) 0.00624(10) 0.00585(11) -0.00229(10) -0.00073(8) -0.00011(9)
C4 0.00729(13) 0.00720(11) 0.00617(12) -0.00204(10) -0.00095(8) -0.00071(9)
C5 0.00690(13) 0.00643(11) 0.00622(12) -0.00177(10) -0.00066(8) -0.00058(8)
C6 0.00739(13) 0.00652(11) 0.00631(12) -0.00202(10) -0.00115(8) -0.00055(9)
C7 0.00691(13) 0.00685(11) 0.00666(12) -0.00200(10) -0.00087(8) -0.00078(9)
C8 0.00620(13) 0.00606(10) 0.00619(11) -0.00229(10) -0.00076(9) -0.00014(9)
C9 0.00701(13) 0.00601(11) 0.00620(11) -0.00321(10) 0.00022(8) -0.00033(8)
C10 0.00879(14) 0.01035(12) 0.00918(12) -0.00343(10) 0.00201(9) 0.00025(9)
C11 0.00594(13) 0.00637(11) 0.00575(12) -0.00205(10) -0.00014(8) -0.00060(8)
C12 0.01035(15) 0.00974(12) 0.00957(13) -0.00248(11) -0.00347(9) 0.00073(9)

loop_
_atom_site_label
_atom_site_fract_x
_atom_site_fract_y
_atom_site_fract_z
_atom_site_occupancy
_atom_site_symmetry_multiplicity
_atom_site_U_iso_or_equiv
O1 -0.52357(5) 0.71299(5) -0.18990(3) 1 2 0.010
O2 -0.41098(5) 0.48129(5) -0.32270(3) 1 2 0.010
O3 0.09381(5) 0.35765(5) 0.32816(3) 1 2 0.009
O4 -0.01277(5) 0.13505(5) 0.34696(3) 1 2 0.008
O5 0.56259(5) -0.18143(5) 0.17079(3) 1 2 0.009
O6 0.43757(5) -0.07003(4) 0.36257(3) 1 2 0.008
N2 -0.40670(5) 0.55028(5) -0.22390(3) 1 2 0.007
C1 0.21316(6) 0.08710(5) 0.07658(3) 1 2 0.007
C2 0.24200(5) 0.08068(5) 0.19811(3) 1 2 0.006
C3 0.04465(5) 0.21090(5) 0.00766(3) 1 2 0.006
C4 -0.11545(5) 0.37841(5) 0.05375(3) 1 2 0.007
C5 0.04981(5) 0.15634(5) -0.11519(3) 1 2 0.007
C6 -0.09913(5) 0.26493(5) -0.19085(3) 1 2 0.007
C7 -0.26466(5) 0.49004(5) -0.02163(3) 1 2 0.007
C8 -0.25338(5) 0.43115(5) -0.14257(3) 1 2 0.006
C9 0.10083(5) 0.20883(5) 0.29682(3) 1 2 0.006
C10 -0.15082(5) 0.24285(5) 0.44727(3) 1 2 0.010
C11 0.43120(5) -0.07037(5) 0.23938(3) 1 2 0.006
C12 0.61700(6) -0.21158(5) 0.41080(3) 1 2 0.011
H1 0.333169 -0.018858 0.02081 1 2 0.019(2)
H4 -0.123313 0.429791 0.146466 1 2 0.022(2)
H5 0.172615 0.026707 -0.150996 1 2 0.024(2)
H6 -0.095286 0.221429 -0.285191 1 2 0.021(2)
H7 -0.38509 0.623526 0.011299 1 2 0.027(2)
H10A -0.279787 0.348005 0.408334 1 2 0.036(2)
H10B -0.08693 0.307525 0.50022 1 2 0.040(2)
H10C -0.179578 0.139642 0.499423 1 2 0.035(2)
H12A 0.585694 -0.213512 0.50852 1 2 0.038(2)
H12B 0.656864 -0.347797 0.371245 1 2 0.044(3)
H12C 0.725706 -0.16585 0.390297 1 2 0.044(3)

loop_
_geom_angle_atom_site_label_1
_geom_angle_atom_site_label_2
_geom_angle_atom_site_label_3
_geom_angle
_geom_angle_site_symmetry_1
_geom_angle_site_symmetry_2
_geom_angle_site_symmetry_3
_geom_angle_publ_flag
C9 O4 C10 116.25(3) 1_555 1_555 1_555 yes
C11 O6 C12 115.32(3) 1_555 1_555 1_555 yes
O1 N2 O2 123.74(5) 1_555 1_555 1_555 yes
O1 N2 C8 118.43(4) 1_555 1_555 1_555 yes
O2 N2 C8 117.83(4) 1_555 1_555 1_555 yes
C2 C1 C3 130.89(3) 1_555 1_555 1_555 yes
C2 C1 H1 114.75 1_555 1_555 1_555 yes
C3 C1 H1 114.35 1_555 1_555 1_555 yes
C1 C2 C9 126.34(3) 1_555 1_555 1_555 yes
C1 C2 C11 117.18(3) 1_555 1_555 1_555 yes
C9 C2 C11 116.47(3) 1_555 1_555 1_555 yes
C1 C3 C4 125.22(3) 1_555 1_555 1_555 yes
C1 C3 C5 115.83(3) 1_555 1_555 1_555 yes
C4 C3 C5 118.93(4) 1_555 1_555 1_555 yes
C3 C4 C7 120.48(3) 1_555 1_555 1_555 yes
C3 C4 H4 121.72 1_555 1_555 1_555 yes
C7 C4 H4 117.70 1_555 1_555 1_555 yes
C3 C5 C6 121.19(3) 1_555 1_555 1_555 yes
C3 C5 H5 119.20 1_555 1_555 1_555 yes
C6 C5 H5 119.60 1_555 1_555 1_555 yes
C5 C6 C8 118.17(3) 1_555 1_555 1_555 yes
C5 C6 H6 120.93 1_555 1_555 1_555 yes
C8 C6 H6 120.90 1_555 1_555 1_555 yes
C4 C7 C8 118.68(3) 1_555 1_555 1_555 yes
C4 C7 H7 121.16 1_555 1_555 1_555 yes
C8 C7 H7 120.12 1_555 1_555 1_555 yes
N2 C8 C6 118.26(3) 1_555 1_555 1_555 yes
N2 C8 C7 119.18(3) 1_555 1_555 1_555 yes
C6 C8 C7 122.53(4) 1_555 1_555 1_555 yes
O3 C9 O4 124.76(4) 1_555 1_555 1_555 yes
O3 C9 C2 124.12(3) 1_555 1_555 1_555 yes
O4 C9 C2 111.10(3) 1_555 1_555 1_555 yes
O4 C10 H10A 108.42 1_555 1_555 1_555 yes
O4 C10 H10B 108.88 1_555 1_555 1_555 yes
O4 C10 H10C 104.79 1_555 1_555 1_555 yes
H10A C10 H10B 111.43 1_555 1_555 1_555 yes
H10A C10 H10C 110.50 1_555 1_555 1_555 yes
H10B C10 H10C 112.53 1_555 1_555 1_555 yes
O5 C11 O6 123.87(4) 1_555 1_555 1_555 yes
O5 C11 C2 124.57(4) 1_555 1_555 1_555 yes
O6 C11 C2 111.55(3) 1_555 1_555 1_555 yes
O6 C12 H12A 105.16 1_555 1_555 1_555 yes
O6 C12 H12B 109.44 1_555 1_555 1_555 yes
O6 C12 H12C 108.43 1_555 1_555 1_555 yes
H12A C12 H12B 110.87 1_555 1_555 1_555 yes
H12A C12 H12C 110.60 1_555 1_555 1_555 yes
H12B C12 H12C 112.08 1_555 1_555 1_555 yes

loop_
_geom_bond_atom_site_label_1
_geom_bond_atom_site_label_2
_geom_bond_distance
_geom_bond_site_symmetry_1
_geom_bond_site_symmetry_2
_geom_bond_publ_flag
O1 N2 1.2278(5) 1_555 1_555 yes
O2 N2 1.2277(5) 1_555 1_555 yes
O3 C9 1.2078(5) 1_555 1_555 yes
O4 C9 1.3345(5) 1_555 1_555 yes
O4 C10 1.4470(5) 1_555 1_555 yes
O5 C11 1.2093(5) 1_555 1_555 yes
O6 C11 1.3368(5) 1_555 1_555 yes
O6 C12 1.4442(5) 1_555 1_555 yes
N2 C8 1.4613(5) 1_555 1_555 yes
C1 C2 1.3454(5) 1_555 1_555 yes
C1 C3 1.4604(5) 1_555 1_555 yes
C1 H1 1.0770 1_555 1_555 yes
C2 C9 1.4955(5) 1_555 1_555 yes
C2 C11 1.4883(5) 1_555 1_555 yes
C3 C4 1.4034(5) 1_555 1_555 yes
C3 C5 1.4045(5) 1_555 1_555 yes
C4 C7 1.3885(5) 1_555 1_555 yes
C4 H4 1.0830 1_555 1_555 yes
C5 C6 1.3841(5) 1_555 1_555 yes
C5 H5 1.0830 1_555 1_555 yes
C6 C8 1.3871(5) 1_555 1_555 yes
C6 H6 1.0830 1_555 1_555 yes
C7 C8 1.3879(5) 1_555 1_555 yes
C7 H7 1.0830 1_555 1_555 yes
C10 H10A 1.0660 1_555 1_555 yes
C10 H10B 1.0660 1_555 1_555 yes
C10 H10C 1.0660 1_555 1_555 yes
C12 H12A 1.0660 1_555 1_555 yes
C12 H12B 1.0660 1_555 1_555 yes
C12 H12C 1.0660 1_555 1_555 yes

loop_
_geom_torsion_atom_site_label_1
_geom_torsion_atom_site_label_2
_geom_torsion_atom_site_label_3
_geom_torsion_atom_site_label_4
_geom_torsion
_geom_torsion_site_symmetry_1
_geom_torsion_site_symmetry_2
_geom_torsion_site_symmetry_3
_geom_torsion_site_symmetry_4
_geom_torsion_publ_flag
C10 O4 C9 O3 -1.02(4) 1_555 1_555 1_555 1_555 yes
C10 O4 C9 C2 177.69(4) 1_555 1_555 1_555 1_555 yes
C9 O4 C10 H10A 86.39 1_555 1_555 1_555 1_555 yes
C9 O4 C10 H10B -35.00 1_555 1_555 1_555 1_555 yes
C9 O4 C10 H10C -155.60 1_555 1_555 1_555 1_555 yes
C12 O6 C11 O5 1.17(4) 1_555 1_555 1_555 1_555 yes
C12 O6 C11 C2 -179.59(4) 1_555 1_555 1_555 1_555 yes
C11 O6 C12 H12A -167.18 1_555 1_555 1_555 1_555 yes
C11 O6 C12 H12B -48.04 1_555 1_555 1_555 1_555 yes
C11 O6 C12 H12C 74.49 1_555 1_555 1_555 1_555 yes
O1 N2 C8 C6 -166.84(5) 1_555 1_555 1_555 1_555 yes
O1 N2 C8 C7 11.66(4) 1_555 1_555 1_555 1_555 yes
O2 N2 C8 C6 13.15(4) 1_555 1_555 1_555 1_555 yes
O2 N2 C8 C7 -168.34(5) 1_555 1_555 1_555 1_555 yes
C2 C1 C3 C4 12.77(4) 1_555 1_555 1_555 1_555 yes
C2 C1 C3 C5 -168.75(6) 1_555 1_555 1_555 1_555 yes
C3 C1 C2 C9 -1.17(4) 1_555 1_555 1_555 1_555 yes
C3 C1 C2 C11 177.74(6) 1_555 1_555 1_555 1_555 yes
H1 C1 C2 C9 -179.60 1_555 1_555 1_555 1_555 yes
H1 C1 C2 C11 -0.70 1_555 1_555 1_555 1_555 yes
H1 C1 C3 C4 -168.79 1_555 1_555 1_555 1_555 yes
H1 C1 C3 C5 9.69 1_555 1_555 1_555 1_555 yes
C1 C2 C9 O3 -91.06(5) 1_555 1_555 1_555 1_555 yes
C1 C2 C9 O4 90.22(5) 1_555 1_555 1_555 1_555 yes
C1 C2 C11 O5 3.23(4) 1_555 1_555 1_555 1_555 yes
C1 C2 C11 O6 -176.00(5) 1_555 1_555 1_555 1_555 yes
C11 C2 C9 O3 90.03(5) 1_555 1_555 1_555 1_555 yes
C11 C2 C9 O4 -88.69(4) 1_555 1_555 1_555 1_555 yes
C9 C2 C11 O5 -177.76(5) 1_555 1_555 1_555 1_555 yes
C9 C2 C11 O6 3.01(3) 1_555 1_555 1_555 1_555 yes
C1 C3 C4 C7 177.36(6) 1_555 1_555 1_555 1_555 yes
C1 C3 C4 H4 1.10 1_555 1_555 1_555 1_555 yes
C1 C3 C5 C6 -178.34(5) 1_555 1_555 1_555 1_555 yes
C1 C3 C5 H5 1.80 1_555 1_555 1_555 1_555 yes
C4 C3 C5 C6 0.24(3) 1_555 1_555 1_555 1_555 yes
C5 C3 C4 C7 -1.08(3) 1_555 1_555 1_555 1_555 yes
C5 C3 C4 H4 -177.33 1_555 1_555 1_555 1_555 yes
C4 C3 C5 H5 -179.62 1_555 1_555 1_555 1_555 yes
C3 C4 C7 C8 0.87(3) 1_555 1_555 1_555 1_555 yes
C3 C4 C7 H7 -176.69 1_555 1_555 1_555 1_555 yes
H4 C4 C7 C8 177.28 1_555 1_555 1_555 1_555 yes
H4 C4 C7 H7 -0.28 1_555 1_555 1_555 1_555 yes
C3 C5 C6 C8 0.77(3) 1_555 1_555 1_555 1_555 yes
C3 C5 C6 H6 -179.31 1_555 1_555 1_555 1_555 yes
H5 C5 C6 C8 -179.37 1_555 1_555 1_555 1_555 yes
H5 C5 C6 H6 0.55 1_555 1_555 1_555 1_555 yes
C5 C6 C8 N2 177.45(5) 1_555 1_555 1_555 1_555 yes
C5 C6 C8 C7 -1.00(3) 1_555 1_555 1_555 1_555 yes
H6 C6 C8 N2 -2.47 1_555 1_555 1_555 1_555 yes
H6 C6 C8 C7 179.08 1_555 1_555 1_555 1_555 yes
C4 C7 C8 N2 -178.25(5) 1_555 1_555 1_555 1_555 yes
C4 C7 C8 C6 0.18(3) 1_555 1_555 1_555 1_555 yes
H7 C7 C8 N2 -0.67 1_555 1_555 1_555 1_555 yes
H7 C7 C8 C6 177.77 1_555 1_555 1_555 1_555 yes
